data_7056984
loop_
_publ_author_name
'Lu, Taotao'
'Yang, Chu-Fan'
'Steren, Carlos A.'
'Fei, Fan'
'Chen, Xue-Tai'
'Xue, Zi-Ling'

_publ_section_title
;
 Synthesis and characterization of Ag(i) and Au(i) complexes with
 macrocyclic hybrid amine N-heterocyclic carbene ligands
;
_journal_issue 6
_journal_name_full 'New Journal of Chemistry'
_journal_page_first 4700
_journal_paper_doi 10.1039/C7NJ04020B
_journal_volume 42
_journal_year 2018
_chemical_formula_sum 'C25 H26 F12 N6 P2'
_chemical_formula_weight 700.46
_space_group_crystal_system monoclinic
_space_group_IT_number 14
_space_group_name_Hall '-P 2ybc'
_space_group_name_H-M_alt 'P 1 21/c 1'
_symmetry_space_group_name_Hall '-P 2ybc'
_symmetry_space_group_name_H-M 'P 1 21/c 1'
_atom_sites_solution_hydrogens mixed
_audit_creation_method SHELXL-2014/6
_audit_update_record
;
2018-01-21 deposited with the CCDC.
2018-02-06 downloaded from the CCDC.
;
_cell_angle_alpha 90
_cell_angle_beta 91.707(2)
_cell_angle_gamma 90
_cell_formula_units_Z 4
_cell_length_a 13.2791(8)
_cell_length_b 15.8555(10)
_cell_length_c 13.7001(8)
_cell_measurement_reflns_used 8595
_cell_measurement_temperature 296(2)
_cell_measurement_theta_max 27.26
_cell_measurement_theta_min 2.47
_cell_volume 2883.2(3)
_computing_cell_refinement 'Bruker SAINT'
_computing_data_collection 'Bruker APEX2'
_computing_data_reduction 'Bruker SAINT'
_computing_molecular_graphics 'Bruker SHELXTL'
_computing_publication_material 'Bruker SHELXTL'
_computing_structure_refinement 'SHELXL-2014/6 (Sheldrick, 2014)'
_computing_structure_solution 'SHELXS-97 (Sheldrick 2008)'
_diffrn_ambient_temperature 296(2)
_diffrn_measured_fraction_theta_full 0.997
_diffrn_measured_fraction_theta_max 0.997
_diffrn_measurement_device_type 'Bruker APEX-II CCD'
_diffrn_measurement_method '\f and \w scans'
_diffrn_radiation_type MoK\a
_diffrn_radiation_wavelength 0.71073
_diffrn_reflns_av_R_equivalents 0.0447
_diffrn_reflns_av_unetI/netI 0.0410
_diffrn_reflns_Laue_measured_fraction_full 0.997
_diffrn_reflns_Laue_measured_fraction_max 0.997
_diffrn_reflns_limit_h_max 16
_diffrn_reflns_limit_h_min -14
_diffrn_reflns_limit_k_max 19
_diffrn_reflns_limit_k_min -19
_diffrn_reflns_limit_l_max 16
_diffrn_reflns_limit_l_min -16
_diffrn_reflns_number 21719
_diffrn_reflns_point_group_measured_fraction_full 0.997
_diffrn_reflns_point_group_measured_fraction_max 0.997
_diffrn_reflns_theta_full 25.242
_diffrn_reflns_theta_max 25.680
_diffrn_reflns_theta_min 2.466
_exptl_absorpt_coefficient_mu 0.258
_exptl_absorpt_correction_T_max 0.9502
_exptl_absorpt_correction_T_min 0.9266
_exptl_absorpt_correction_type multi-scan
_exptl_absorpt_process_details sadabs
_exptl_crystal_colour colourless
_exptl_crystal_density_diffrn 1.614
_exptl_crystal_description block
_exptl_crystal_F_000 1424
_exptl_crystal_size_max 0.300
_exptl_crystal_size_mid 0.200
_exptl_crystal_size_min 0.200
_refine_diff_density_max 0.630
_refine_diff_density_min -0.327
_refine_diff_density_rms 0.059
_refine_ls_extinction_method none
_refine_ls_goodness_of_fit_ref 1.068
_refine_ls_hydrogen_treatment constr
_refine_ls_matrix_type full
_refine_ls_number_parameters 479
_refine_ls_number_reflns 5465
_refine_ls_number_restraints 701
_refine_ls_restrained_S_all 1.035
_refine_ls_R_factor_all 0.0806
_refine_ls_R_factor_gt 0.0619
_refine_ls_shift/su_max 0.000
_refine_ls_shift/su_mean 0.000
_refine_ls_structure_factor_coef Fsqd
_refine_ls_weighting_details 'w=1/[\s^2^(Fo^2^)+(0.0524P)^2^+4.3496P] where P=(Fo^2^+2Fc^2^)/3'
_refine_ls_weighting_scheme calc
_refine_ls_wR_factor_gt 0.1347
_refine_ls_wR_factor_ref 0.1430
_reflns_Friedel_coverage 0.000
_reflns_number_gt 4331
_reflns_number_total 5465
_reflns_threshold_expression 'I > 2\s(I)'
_cod_data_source_file c7nj04020b2.cif
_cod_data_source_block '[H2L1][PF6]2'
_cod_depositor_comments 'Adding full bibliography for 7056979--7056989.cif.'
_cod_database_code 7056984
_shelx_space_group_comment
;
The symmetry employed for this shelxl refinement is uniquely defined
by the following loop, which should always be used as a source of
symmetry information in preference to the above space-group names.
They are only intended as comments.
;
_shelx_estimated_absorpt_t_min 0.927
_shelx_estimated_absorpt_t_max 0.950
_shelxl_version_number 2014/6

loop_
_space_group_symop_operation_xyz
'x, y, z'
'-x, y+1/2, -z+1/2'
'-x, -y, -z'
'x, -y-1/2, z-1/2'

loop_
_atom_site_label
_atom_site_type_symbol
_atom_site_fract_x
_atom_site_fract_y
_atom_site_fract_z
_atom_site_U_iso_or_equiv
_atom_site_adp_type
_atom_site_occupancy
_atom_site_site_symmetry_order
_atom_site_calc_flag
_atom_site_refinement_flags_posn
_atom_site_refinement_flags_adp
_atom_site_refinement_flags_occupancy
_atom_site_disorder_assembly
_atom_site_disorder_group
P1 P 0.33623(6) 0.59322(5) 0.04395(6) 0.0295(2) Uani 1 1 d . . . . .
P2 P 0.22870(6) 0.45070(6) 0.47537(6) 0.0341(2) Uani 1 1 d . . . . .
F1 F 0.43491(14) 0.63644(13) 0.08881(15) 0.0486(5) Uani 1 1 d . U . . .
F2 F 0.38773(19) 0.50319(13) 0.06071(18) 0.0624(6) Uani 1 1 d . U . . .
F3 F 0.3825(2) 0.59456(16) -0.06135(15) 0.0667(7) Uani 1 1 d . U . . .
F4 F 0.29266(19) 0.58935(18) 0.15078(18) 0.0742(8) Uani 1 1 d . U . . .
F5 F 0.2855(2) 0.68188(15) 0.0283(2) 0.0773(8) Uani 1 1 d . U . . .
F6 F 0.23830(18) 0.54836(17) 0.0005(2) 0.0813(9) Uani 1 1 d . U . . .
F7 F 0.3497(7) 0.4393(6) 0.4840(7) 0.0532(19) Uani 0.5 1 d . U P A 1
F8 F 0.2450(7) 0.5477(5) 0.5005(6) 0.055(2) Uani 0.5 1 d . U P A 1
F9 F 0.1120(7) 0.4613(5) 0.4824(7) 0.054(2) Uani 0.5 1 d . U P A 1
F10 F 0.2190(6) 0.3512(6) 0.4686(7) 0.061(2) Uani 0.5 1 d . U P A 1
F7' F 0.3317(8) 0.4074(6) 0.4657(8) 0.084(3) Uani 0.5 1 d . U P A 2
F8' F 0.2811(7) 0.5412(7) 0.4770(7) 0.085(3) Uani 0.5 1 d . U P A 2
F9' F 0.1221(8) 0.4983(6) 0.4705(8) 0.075(3) Uani 0.5 1 d . U P A 2
F10' F 0.1718(7) 0.3644(6) 0.4531(7) 0.080(3) Uani 0.5 1 d . U P A 2
F11 F 0.22965(16) 0.43849(14) 0.59098(14) 0.0519(6) Uani 1 1 d . U . . .
F12 F 0.22758(17) 0.46296(15) 0.35940(15) 0.0585(6) Uani 1 1 d . U . . .
N1 N 0.5827(3) 0.4007(2) 0.2763(3) 0.0290(10) Uani 0.701(7) 1 d D U P B 1
H1C H 0.5445 0.3936 0.2216 0.035 Uiso 0.701(7) 1 d R U P B 1
N1' N 0.5926(7) 0.4166(5) 0.3399(8) 0.032(2) Uani 0.299(7) 1 d D U P B 2
H1D H 0.5866 0.4158 0.4052 0.038 Uiso 0.299(7) 1 d R U P B 2
N2 N 0.7745(2) 0.31322(16) 0.23843(19) 0.0359(6) Uani 1 1 d . . . . .
N3 N 0.90634(18) 0.39190(15) 0.26671(18) 0.0286(6) Uani 1 1 d . . . . .
N4 N 0.86430(17) 0.55740(15) 0.19140(17) 0.0251(5) Uani 1 1 d . . . . .
N5 N 0.67531(17) 0.63763(14) 0.17436(16) 0.0240(5) Uani 1 1 d . . . . .
N6 N 0.56458(18) 0.58656(16) 0.27206(18) 0.0284(6) Uani 1 1 d . . . . .
C1 C 0.6123(5) 0.3156(4) 0.3092(5) 0.0333(15) Uani 0.701(7) 1 d . U P B 1
H1A H 0.6487 0.3192 0.3715 0.040 Uiso 0.701(7) 1 calc R U P B 1
H1B H 0.5526 0.2815 0.3180 0.040 Uiso 0.701(7) 1 calc R U P B 1
C1' C 0.6050(11) 0.3263(6) 0.3423(10) 0.028(3) Uani 0.299(7) 1 d D U P B 2
H1'1 H 0.5387 0.3008 0.3442 0.034 Uiso 0.299(7) 1 calc R U P B 2
H1'2 H 0.6407 0.3116 0.4027 0.034 Uiso 0.299(7) 1 calc R U P B 2
C2 C 0.6716(3) 0.2788(2) 0.2419(3) 0.0535(11) Uani 1 1 d . . . . .
H2A H 0.6393 0.2850 0.1779 0.064 Uiso 1 1 calc R U . B 1
H2B H 0.6761 0.2189 0.2560 0.064 Uiso 1 1 calc R U . B 1
C3 C 0.8086(2) 0.38395(19) 0.2790(2) 0.0304(7) Uani 1 1 d . . . . .
H3 H 0.7691 0.4226 0.3117 0.037 Uiso 1 1 calc R U . . .
C4 C 0.8549(3) 0.2735(2) 0.1939(2) 0.0394(8) Uani 1 1 d . . . . .
C5 C 0.8618(4) 0.1992(2) 0.1404(3) 0.0594(12) Uani 1 1 d . . . . .
H5 H 0.8056 0.1658 0.1263 0.071 Uiso 1 1 calc R U . . .
C6 C 0.9564(5) 0.1776(3) 0.1095(3) 0.0749(17) Uani 1 1 d . . . . .
H6 H 0.9640 0.1288 0.0726 0.090 Uiso 1 1 calc R U . . .
C7 C 1.0409(4) 0.2270(3) 0.1320(3) 0.0684(14) Uani 1 1 d . . . . .
H7 H 1.1037 0.2089 0.1122 0.082 Uiso 1 1 calc R U . . .
C8 C 1.0344(3) 0.3008(2) 0.1821(2) 0.0482(10) Uani 1 1 d . . . . .
H8 H 1.0906 0.3344 0.1952 0.058 Uiso 1 1 calc R U . . .
C9 C 0.9389(3) 0.3232(2) 0.2128(2) 0.0345(8) Uani 1 1 d . . . . .
C10 C 0.9665(2) 0.4661(2) 0.2936(2) 0.0327(7) Uani 1 1 d . . . . .
H10A H 1.0365 0.4497 0.3027 0.039 Uiso 1 1 calc R U . . .
H10B H 0.9437 0.4886 0.3549 0.039 Uiso 1 1 calc R U . . .
C11 C 0.9581(2) 0.53319(19) 0.2163(2) 0.0289(7) Uani 1 1 d . . . . .
C12 C 1.0427(2) 0.5688(2) 0.1765(3) 0.0442(9) Uani 1 1 d . . . . .
H12 H 1.1067 0.5488 0.1934 0.053 Uiso 1 1 calc R U . . .
C13 C 1.0302(3) 0.6344(3) 0.1113(3) 0.0549(11) Uani 1 1 d . . . . .
H13 H 1.0857 0.6597 0.0836 0.066 Uiso 1 1 calc R U . . .
C14 C 0.9342(3) 0.6618(2) 0.0879(3) 0.0454(9) Uani 1 1 d . . . . .
H14 H 0.9236 0.7072 0.0458 0.054 Uiso 1 1 calc R U . . .
C15 C 0.8534(2) 0.62026(18) 0.1283(2) 0.0281(7) Uani 1 1 d . . . . .
C16 C 0.7473(2) 0.64234(19) 0.0953(2) 0.0293(7) Uani 1 1 d . . . . .
H16A H 0.7466 0.6991 0.0687 0.035 Uiso 1 1 calc R U . . .
H16B H 0.7259 0.6041 0.0434 0.035 Uiso 1 1 calc R U . . .
C17 C 0.6183(2) 0.57188(18) 0.1944(2) 0.0280(7) Uani 1 1 d . . . . .
H17 H 0.6163 0.5220 0.1586 0.034 Uiso 1 1 calc R U . . .
C18 C 0.6591(2) 0.69954(18) 0.2437(2) 0.0250(6) Uani 1 1 d . . . . .
C19 C 0.6980(2) 0.7804(2) 0.2538(2) 0.0338(7) Uani 1 1 d . . . . .
H19 H 0.7451 0.8018 0.2113 0.041 Uiso 1 1 calc R U . . .
C20 C 0.6629(3) 0.8273(2) 0.3304(3) 0.0438(9) Uani 1 1 d . . . . .
H20 H 0.6871 0.8818 0.3401 0.053 Uiso 1 1 calc R U . . .
C21 C 0.5925(3) 0.7952(2) 0.3934(3) 0.0464(10) Uani 1 1 d . . . . .
H21 H 0.5709 0.8290 0.4441 0.056 Uiso 1 1 calc R U . . .
C22 C 0.5535(2) 0.7150(2) 0.3831(2) 0.0377(8) Uani 1 1 d . . . . .
H22 H 0.5066 0.6937 0.4258 0.045 Uiso 1 1 calc R U . . .
C24 C 0.5259(4) 0.4461(3) 0.3488(4) 0.0353(12) Uani 0.701(7) 1 d D U P B 1
H24A H 0.5695 0.4582 0.4051 0.042 Uiso 0.701(7) 1 calc R U P B 1
H24B H 0.4709 0.4111 0.3701 0.042 Uiso 0.701(7) 1 calc R U P B 1
C25 C 0.4841(12) 0.5278(9) 0.3073(13) 0.036(2) Uani 0.701(7) 1 d . U P B 1
H25A H 0.4377 0.5151 0.2533 0.044 Uiso 0.701(7) 1 calc R U P B 1
H25B H 0.4464 0.5563 0.3572 0.044 Uiso 0.701(7) 1 calc R U P B 1
C24' C 0.4998(7) 0.4474(7) 0.2945(9) 0.034(2) Uani 0.299(7) 1 d D U P B 2
H24C H 0.4431 0.4170 0.3203 0.041 Uiso 0.299(7) 1 calc R U P B 2
H24D H 0.5006 0.4377 0.2246 0.041 Uiso 0.299(7) 1 calc R U P B 2
C25' C 0.488(3) 0.539(2) 0.314(3) 0.038(4) Uani 0.299(7) 1 d . U P B 2
H25C H 0.4234 0.5582 0.2881 0.046 Uiso 0.299(7) 1 calc R U P B 2
H25D H 0.4899 0.5488 0.3841 0.046 Uiso 0.299(7) 1 calc R U P B 2
C23 C 0.5882(2) 0.66756(19) 0.3057(2) 0.0277(7) Uani 1 1 d . . . . .

loop_
_atom_site_aniso_label
_atom_site_aniso_U_11
_atom_site_aniso_U_22
_atom_site_aniso_U_33
_atom_site_aniso_U_23
_atom_site_aniso_U_13
_atom_site_aniso_U_12
P1 0.0284(4) 0.0301(4) 0.0303(4) -0.0063(3) 0.0027(3) 0.0005(3)
P2 0.0302(5) 0.0410(5) 0.0311(4) -0.0002(4) -0.0001(3) -0.0002(4)
F1 0.0337(11) 0.0492(12) 0.0625(14) -0.0127(10) -0.0062(10) -0.0011(9)
F2 0.0774(17) 0.0347(12) 0.0753(16) 0.0089(11) 0.0093(13) 0.0067(11)
F3 0.0941(19) 0.0705(16) 0.0365(12) -0.0004(11) 0.0161(12) -0.0081(14)
F4 0.0641(16) 0.108(2) 0.0524(14) -0.0136(14) 0.0271(12) -0.0098(14)
F5 0.0818(18) 0.0478(14) 0.100(2) -0.0180(13) -0.0405(15) 0.0286(13)
F6 0.0450(14) 0.0875(19) 0.111(2) -0.0548(17) -0.0082(14) -0.0099(13)
F7 0.031(3) 0.085(5) 0.044(4) 0.004(3) 0.004(2) -0.004(3)
F8 0.086(5) 0.032(3) 0.047(4) 0.008(2) -0.004(3) 0.008(3)
F9 0.028(3) 0.102(6) 0.032(3) 0.014(4) -0.012(2) 0.001(4)
F10 0.092(6) 0.046(3) 0.046(4) -0.008(2) -0.009(4) -0.006(4)
F7' 0.064(6) 0.136(8) 0.053(5) 0.032(5) 0.013(4) 0.059(5)
F8' 0.099(6) 0.097(6) 0.059(5) 0.003(4) -0.024(4) -0.052(5)
F9' 0.066(5) 0.112(7) 0.047(4) -0.003(5) 0.003(3) 0.044(5)
F10' 0.123(7) 0.071(5) 0.046(4) 0.001(3) 0.007(5) -0.049(5)
F11 0.0533(13) 0.0703(15) 0.0320(11) -0.0010(10) 0.0000(9) 0.0113(11)
F12 0.0611(14) 0.0778(16) 0.0368(12) 0.0095(11) 0.0011(10) -0.0016(12)
N1 0.0239(19) 0.040(2) 0.023(2) 0.0067(17) -0.0027(15) -0.0070(15)
N1' 0.028(4) 0.034(4) 0.033(5) 0.005(4) 0.003(4) -0.001(3)
N2 0.0397(16) 0.0280(14) 0.0389(15) 0.0068(12) -0.0173(13) -0.0040(12)
N3 0.0231(13) 0.0329(14) 0.0293(13) -0.0029(11) -0.0086(10) 0.0070(10)
N4 0.0220(13) 0.0322(13) 0.0211(12) -0.0074(10) 0.0018(10) -0.0049(10)
N5 0.0252(13) 0.0250(13) 0.0215(12) 0.0014(10) -0.0013(10) 0.0047(10)
N6 0.0225(13) 0.0354(14) 0.0273(13) 0.0023(11) 0.0031(10) 0.0059(11)
C1 0.032(2) 0.033(2) 0.035(2) 0.0050(16) -0.0002(17) -0.0060(15)
C1' 0.026(5) 0.033(5) 0.026(5) -0.002(4) 0.006(4) 0.002(4)
C2 0.056(2) 0.047(2) 0.056(2) 0.0200(18) -0.021(2) -0.0271(19)
C3 0.0231(16) 0.0329(17) 0.0347(17) 0.0027(13) -0.0077(13) 0.0044(12)
C4 0.062(2) 0.0253(16) 0.0300(17) 0.0047(13) -0.0147(16) 0.0109(15)
C5 0.112(4) 0.031(2) 0.034(2) 0.0034(16) -0.019(2) 0.004(2)
C6 0.150(5) 0.038(2) 0.037(2) 0.0011(18) 0.010(3) 0.043(3)
C7 0.105(4) 0.062(3) 0.039(2) 0.013(2) 0.017(2) 0.048(3)
C8 0.058(2) 0.053(2) 0.0341(18) 0.0062(16) 0.0031(17) 0.0315(19)
C9 0.045(2) 0.0346(18) 0.0236(15) 0.0042(13) -0.0085(14) 0.0174(14)
C10 0.0168(15) 0.050(2) 0.0310(17) -0.0100(14) -0.0070(12) 0.0015(13)
C11 0.0206(15) 0.0379(17) 0.0284(15) -0.0140(13) 0.0026(12) -0.0042(12)
C12 0.0221(17) 0.062(2) 0.048(2) -0.0161(18) 0.0071(15) -0.0060(15)
C13 0.040(2) 0.069(3) 0.058(2) -0.002(2) 0.0261(19) -0.0209(19)
C14 0.050(2) 0.047(2) 0.040(2) 0.0041(16) 0.0162(17) -0.0098(17)
C15 0.0344(17) 0.0292(16) 0.0212(14) -0.0063(12) 0.0069(13) -0.0052(13)
C16 0.0392(18) 0.0297(16) 0.0191(14) -0.0004(12) 0.0042(13) -0.0013(13)
C17 0.0284(16) 0.0262(15) 0.0294(16) 0.0000(12) 0.0000(13) 0.0050(12)
C18 0.0232(15) 0.0296(16) 0.0217(14) -0.0009(12) -0.0090(12) 0.0111(12)
C19 0.0268(16) 0.0335(17) 0.0405(18) -0.0048(14) -0.0078(14) 0.0054(13)
C20 0.038(2) 0.041(2) 0.052(2) -0.0184(17) -0.0134(17) 0.0112(15)
C21 0.037(2) 0.061(2) 0.041(2) -0.0277(18) -0.0146(16) 0.0232(17)
C22 0.0238(16) 0.061(2) 0.0275(16) -0.0056(15) -0.0056(13) 0.0190(15)
C24 0.025(3) 0.051(3) 0.031(3) 0.009(2) 0.008(2) -0.006(2)
C25 0.020(3) 0.047(5) 0.042(4) 0.004(3) 0.008(3) -0.003(3)
C24' 0.026(4) 0.046(5) 0.031(5) 0.004(4) 0.008(4) -0.004(4)
C25' 0.030(6) 0.043(6) 0.041(6) 0.002(5) 0.001(5) 0.005(5)
C23 0.0201(15) 0.0390(17) 0.0235(15) 0.0012(12) -0.0075(12) 0.0136(12)

loop_
_atom_type_symbol
_atom_type_description
_atom_type_scat_dispersion_real
_atom_type_scat_dispersion_imag
_atom_type_scat_source
C C 0.0033 0.0016 'International Tables Vol C Tables 4.2.6.8 and 6.1.1.4'
H H 0.0000 0.0000 'International Tables Vol C Tables 4.2.6.8 and 6.1.1.4'
N N 0.0061 0.0033 'International Tables Vol C Tables 4.2.6.8 and 6.1.1.4'
F F 0.0171 0.0103 'International Tables Vol C Tables 4.2.6.8 and 6.1.1.4'
P P 0.1023 0.0942 'International Tables Vol C Tables 4.2.6.8 and 6.1.1.4'

loop_
_geom_angle_atom_site_label_1
_geom_angle_atom_site_label_2
_geom_angle_atom_site_label_3
_geom_angle
F5 P1 F6 90.37(15)
F5 P1 F3 92.32(15)
F6 P1 F3 90.04(15)
F5 P1 F1 90.71(12)
F6 P1 F1 178.78(16)
F3 P1 F1 90.48(13)
F5 P1 F4 89.63(16)
F6 P1 F4 90.64(15)
F3 P1 F4 177.93(16)
F1 P1 F4 88.80(13)
F5 P1 F2 179.56(15)
F6 P1 F2 89.76(15)
F3 P1 F2 88.09(13)
F1 P1 F2 89.15(13)
F4 P1 F2 89.96(14)
F9 P2 F10 91.8(4)
F7' P2 F10' 91.0(5)
F9 P2 F8 90.7(4)
F10 P2 F8 170.4(4)
F7' P2 F8' 90.8(5)
F10' P2 F8' 169.4(5)
F7' P2 F11 92.9(4)
F9 P2 F11 86.0(3)
F10 P2 F11 86.3(3)
F10' P2 F11 94.3(3)
F8 P2 F11 84.6(3)
F8' P2 F11 96.0(4)
F7' P2 F12 87.2(4)
F9 P2 F12 93.9(3)
F10 P2 F12 93.7(3)
F10' P2 F12 85.6(3)
F8 P2 F12 95.4(3)
F8' P2 F12 84.0(4)
F11 P2 F12 179.92(15)
F7' P2 F9' 172.5(5)
F10' P2 F9' 89.0(5)
F8' P2 F9' 87.8(5)
F11 P2 F9' 94.6(4)
F12 P2 F9' 85.4(4)
F9 P2 F7 172.3(5)
F10 P2 F7 88.4(4)
F8 P2 F7 87.9(4)
F11 P2 F7 86.3(4)
F12 P2 F7 93.8(4)
C24 N1 C1 112.5(4)
C24 N1 H1C 109.9
C1 N1 H1C 106.2
C1' N1' C24' 116.1(10)
C1' N1' H1D 88.7
C24' N1' H1D 109.4
C3 N2 C4 108.0(3)
C3 N2 C2 127.3(3)
C4 N2 C2 124.7(3)
C3 N3 C9 108.4(3)
C3 N3 C10 125.2(3)
C9 N3 C10 125.9(3)
C15 N4 C11 117.7(3)
C17 N5 C18 108.3(2)
C17 N5 C16 125.7(2)
C18 N5 C16 126.0(2)
C17 N6 C23 107.9(2)
C17 N6 C25' 130.8(16)
C23 N6 C25' 121.0(16)
C17 N6 C25 123.7(6)
C23 N6 C25 128.0(6)
C2 C1 N1 109.9(4)
C2 C1 H1A 109.7
N1 C1 H1A 109.7
C2 C1 H1B 109.7
N1 C1 H1B 109.7
H1A C1 H1B 108.2
N1' C1' C2 116.9(9)
N1' C1' H1'1 108.1
C2 C1' H1'1 108.1
N1' C1' H1'2 108.1
C2 C1' H1'2 108.1
H1'1 C1' H1'2 107.3
C1 C2 N2 114.8(4)
N2 C2 C1' 110.1(5)
C1 C2 H2A 108.6
N2 C2 H2A 108.6
C1 C2 H2B 108.6
N2 C2 H2B 108.6
H2A C2 H2B 107.6
N3 C3 N2 110.6(3)
N3 C3 H3 124.7
N2 C3 H3 124.7
C9 C4 C5 121.0(4)
C9 C4 N2 106.5(3)
C5 C4 N2 132.5(4)
C6 C5 C4 116.5(4)
C6 C5 H5 121.8
C4 C5 H5 121.8
C5 C6 C7 121.7(4)
C5 C6 H6 119.2
C7 C6 H6 119.2
C8 C7 C6 122.2(4)
C8 C7 H7 118.9
C6 C7 H7 118.9
C7 C8 C9 116.3(4)
C7 C8 H8 121.8
C9 C8 H8 121.8
C4 C9 N3 106.5(3)
C4 C9 C8 122.2(3)
N3 C9 C8 131.3(3)
N3 C10 C11 111.3(2)
N3 C10 H10A 109.4
C11 C10 H10A 109.4
N3 C10 H10B 109.4
C11 C10 H10B 109.4
H10A C10 H10B 108.0
N4 C11 C12 122.9(3)
N4 C11 C10 115.6(3)
C12 C11 C10 121.5(3)
C13 C12 C11 118.7(3)
C13 C12 H12 120.6
C11 C12 H12 120.6
C14 C13 C12 118.8(3)
C14 C13 H13 120.6
C12 C13 H13 120.6
C13 C14 C15 118.6(3)
C13 C14 H14 120.7
C15 C14 H14 120.7
N4 C15 C14 123.2(3)
N4 C15 C16 117.0(3)
C14 C15 C16 119.7(3)
N5 C16 C15 112.9(2)
N5 C16 H16A 109.0
C15 C16 H16A 109.0
N5 C16 H16B 109.0
C15 C16 H16B 109.0
H16A C16 H16B 107.8
N6 C17 N5 110.8(3)
N6 C17 H17 124.6
N5 C17 H17 124.6
C23 C18 N5 106.5(3)
C23 C18 C19 122.4(3)
N5 C18 C19 131.1(3)
C20 C19 C18 116.1(3)
C20 C19 H19 121.9
C18 C19 H19 121.9
C19 C20 C21 121.7(3)
C19 C20 H20 119.1
C21 C20 H20 119.1
C22 C21 C20 122.2(3)
C22 C21 H21 118.9
C20 C21 H21 118.9
C21 C22 C23 116.4(3)
C21 C22 H22 121.8
C23 C22 H22 121.8
N1 C24 C25 111.1(7)
N1 C24 H24A 109.4
C25 C24 H24A 109.4
N1 C24 H24B 109.4
C25 C24 H24B 109.4
H24A C24 H24B 108.0
N6 C25 C24 113.1(11)
N6 C25 H25A 109.0
C24 C25 H25A 109.0
N6 C25 H25B 109.0
C24 C25 H25B 109.0
H25A C25 H25B 107.8
N1' C24' C25' 110.1(19)
N1' C24' H24C 109.6
C25' C24' H24C 109.6
N1' C24' H24D 109.6
C25' C24' H24D 109.6
H24C C24' H24D 108.2
N6 C25' C24' 112(3)
N6 C25' H25C 109.3
C24' C25' H25C 109.3
N6 C25' H25D 109.3
C24' C25' H25D 109.3
H25C C25' H25D 107.9
C18 C23 C22 121.2(3)
C18 C23 N6 106.5(2)
C22 C23 N6 132.3(3)

loop_
_geom_bond_atom_site_label_1
_geom_bond_atom_site_label_2
_geom_bond_distance
P1 F5 1.571(2)
P1 F6 1.583(2)
P1 F3 1.585(2)
P1 F1 1.586(2)
P1 F4 1.591(2)
P1 F2 1.596(2)
P2 F7' 1.540(10)
P2 F9 1.565(9)
P2 F10 1.585(9)
P2 F10' 1.588(10)
P2 F8 1.590(9)
P2 F8' 1.594(10)
P2 F11 1.595(2)
P2 F12 1.600(2)
P2 F9' 1.605(10)
P2 F7 1.617(10)
N1 C24 1.455(6)
N1 C1 1.473(7)
N1 H1C 0.9000
N1' C1' 1.442(9)
N1' C24' 1.448(9)
N1' H1D 0.9000
N2 C3 1.326(4)
N2 C4 1.395(4)
N2 C2 1.473(4)
N3 C3 1.320(4)
N3 C9 1.391(4)
N3 C10 1.463(4)
N4 C15 1.324(4)
N4 C11 1.338(4)
N5 C17 1.322(4)
N5 C18 1.387(4)
N5 C16 1.468(4)
N6 C17 1.319(4)
N6 C23 1.397(4)
N6 C25' 1.40(4)
N6 C25 1.508(16)
C1 C2 1.362(8)
C1 H1A 0.9700
C1 H1B 0.9700
C1' C2 1.820(14)
C1' H1'1 0.9700
C1' H1'2 0.9700
C2 H2A 0.9700
C2 H2B 0.9700
C3 H3 0.9300
C4 C9 1.384(5)
C4 C5 1.392(5)
C5 C6 1.381(7)
C5 H5 0.9300
C6 C7 1.396(7)
C6 H6 0.9300
C7 C8 1.359(6)
C7 H7 0.9300
C8 C9 1.395(5)
C8 H8 0.9300
C10 C11 1.503(5)
C10 H10A 0.9700
C10 H10B 0.9700
C11 C12 1.383(4)
C12 C13 1.378(6)
C12 H12 0.9300
C13 C14 1.376(5)
C13 H13 0.9300
C14 C15 1.388(4)
C14 H14 0.9300
C15 C16 1.509(4)
C16 H16A 0.9700
C16 H16B 0.9700
C17 H17 0.9300
C18 C23 1.384(4)
C18 C19 1.388(4)
C19 C20 1.378(5)
C19 H19 0.9300
C20 C21 1.387(5)
C20 H20 0.9300
C21 C22 1.380(5)
C21 H21 0.9300
C22 C23 1.389(4)
C22 H22 0.9300
C24 C25 1.514(17)
C24 H24A 0.9700
C24 H24B 0.9700
C25 H25A 0.9700
C25 H25B 0.9700
C24' C25' 1.49(4)
C24' H24C 0.9700
C24' H24D 0.9700
C25' H25C 0.9700
C25' H25D 0.9700

loop_
_geom_hbond_atom_site_label_D
_geom_hbond_atom_site_label_H
_geom_hbond_atom_site_label_A
_geom_hbond_distance_DH
_geom_hbond_distance_HA
_geom_hbond_distance_DA
_geom_hbond_angle_DHA
_geom_hbond_site_symmetry_A
C25' H25C F4 0.97 2.57 3.47(4) 154.4 .
C24' H24C F7' 0.97 2.52 3.346(16) 142.9 .
C25 H25A F4 0.97 2.63 3.419(18) 138.8 .
C24 H24B F7 0.97 2.32 3.030(11) 129.5 .
C24 H24A F7 0.97 2.45 3.325(9) 149.9 3_666
C17 H17 F3 0.93 2.28 3.207(4) 175.5 3_665
C16 H16B F6 0.97 2.54 3.304(4) 135.7 3_665
C16 H16A F10 0.97 2.51 3.458(10) 165.3 2_655
C12 H12 F4 0.93 2.63 3.365(4) 135.9 1_655
C10 H10B F9' 0.97 2.58 3.518(11) 163.0 3_666
C10 H10B F9 0.97 2.50 3.468(11) 176.7 3_666
C10 H10A F12 0.97 2.64 3.557(4) 157.8 1_655
C10 H10A F9 0.97 2.64 3.183(9) 116.0 1_655
C5 H5 F8 0.93 2.63 3.367(9) 137.0 2_645
C3 H3 N1' 0.93 2.39 3.055(10) 128.4 .
C3 H3 N1 0.93 2.53 3.010(5) 112.3 .
C3 H3 F11 0.93 2.57 3.378(4) 144.9 3_666
C3 H3 F8 0.93 2.63 3.307(9) 130.3 3_666
C2 H2B F4 0.97 2.45 3.371(5) 158.9 2_645
C2 H2A F3 0.97 2.50 3.251(4) 134.0 3_665
C1' H1'2 F5 0.97 2.45 3.216(12) 135.1 2_645
C1 H1B F1 0.97 2.63 3.235(6) 120.4 2_645
N1' H1D F8' 0.90 2.45 3.050(14) 124.7 3_666
N1 H1C F3 0.90 2.43 2.995(5) 120.8 3_665

loop_
_geom_torsion_atom_site_label_1
_geom_torsion_atom_site_label_2
_geom_torsion_atom_site_label_3
_geom_torsion_atom_site_label_4
_geom_torsion
C24 N1 C1 C2 -175.3(5)
C24' N1' C1' C2 93.0(13)
N1 C1 C2 N2 72.7(5)
C3 N2 C2 C1 -13.4(5)
C4 N2 C2 C1 163.7(4)
C3 N2 C2 C1' -18.9(6)
C4 N2 C2 C1' 158.2(5)
N1' C1' C2 N2 60.1(11)
C9 N3 C3 N2 1.4(3)
C10 N3 C3 N2 173.6(3)
C4 N2 C3 N3 -1.9(3)
C2 N2 C3 N3 175.6(3)
C3 N2 C4 C9 1.7(3)
C2 N2 C4 C9 -175.9(3)
C3 N2 C4 C5 -179.0(3)
C2 N2 C4 C5 3.4(5)
C9 C4 C5 C6 1.2(5)
N2 C4 C5 C6 -178.0(3)
C4 C5 C6 C7 1.0(6)
C5 C6 C7 C8 -2.8(6)
C6 C7 C8 C9 2.1(5)
C5 C4 C9 N3 179.7(3)
N2 C4 C9 N3 -0.9(3)
C5 C4 C9 C8 -1.8(5)
N2 C4 C9 C8 177.5(3)
C3 N3 C9 C4 -0.2(3)
C10 N3 C9 C4 -172.4(3)
C3 N3 C9 C8 -178.5(3)
C10 N3 C9 C8 9.3(5)
C7 C8 C9 C4 0.2(5)
C7 C8 C9 N3 178.1(3)
C3 N3 C10 C11 -82.1(4)
C9 N3 C10 C11 88.8(3)
C15 N4 C11 C12 -2.4(4)
C15 N4 C11 C10 175.6(2)
N3 C10 C11 N4 54.5(3)
N3 C10 C11 C12 -127.4(3)
N4 C11 C12 C13 2.7(5)
C10 C11 C12 C13 -175.2(3)
C11 C12 C13 C14 -0.3(6)
C12 C13 C14 C15 -2.2(6)
C11 N4 C15 C14 -0.3(4)
C11 N4 C15 C16 175.5(2)
C13 C14 C15 N4 2.6(5)
C13 C14 C15 C16 -173.1(3)
C17 N5 C16 C15 -94.9(3)
C18 N5 C16 C15 81.7(3)
N4 C15 C16 N5 39.2(4)
C14 C15 C16 N5 -144.8(3)
C23 N6 C17 N5 -0.2(3)
C25' N6 C17 N5 173(2)
C25 N6 C17 N5 173.2(8)
C18 N5 C17 N6 0.6(3)
C16 N5 C17 N6 177.7(2)
C17 N5 C18 C23 -0.7(3)
C16 N5 C18 C23 -177.8(2)
C17 N5 C18 C19 -178.1(3)
C16 N5 C18 C19 4.8(5)
C23 C18 C19 C20 0.8(4)
N5 C18 C19 C20 177.8(3)
C18 C19 C20 C21 -0.2(5)
C19 C20 C21 C22 0.0(5)
C20 C21 C22 C23 -0.3(5)
C1 N1 C24 C25 -171.8(7)
C17 N6 C25 C24 69.5(13)
C23 N6 C25 C24 -118.5(8)
N1 C24 C25 N6 -59.0(12)
C1' N1' C24' C25' 169(2)
C17 N6 C25' C24' 28(4)
C23 N6 C25' C24' -159.2(17)
N1' C24' C25' N6 64(3)
N5 C18 C23 C22 -178.9(2)
C19 C18 C23 C22 -1.2(4)
N5 C18 C23 N6 0.6(3)
C19 C18 C23 N6 178.2(3)
C21 C22 C23 C18 0.9(4)
C21 C22 C23 N6 -178.3(3)
C17 N6 C23 C18 -0.2(3)
C25' N6 C23 C18 -175(2)
C25 N6 C23 C18 -173.3(9)
C17 N6 C23 C22 179.1(3)
C25' N6 C23 C22 5(2)
C25 N6 C23 C22 6.0(10)
